data_4321425
loop_
_publ_author_name
'Koyu Saito'
'Motohiro Nakano'
'Hatsue Tamura'
'Gen-etsu Matsubayashi'

_publ_section_title
;
 Preparation and Properties of Cyclopentadienyl- and
 Pentamethylcyclopentadienyl-Titanium(IV) Complexes with the C8H4S8
 Ligand, Electrical Conductivities of Their Oxidized Species, and X-ray
 Crystal Structure of Ti(C5Me5)2(C8H4S8)
;
_journal_name_full 'Inorganic Chemistry'
_journal_page_first 4815
_journal_page_last 4820
_journal_paper_doi 10.1021/ic0000348
_journal_volume 39
_journal_year 2000
_chemical_formula_moiety 'C28 H34 S8 Ti '
_chemical_formula_sum 'C28 H34 S8 Ti'
_chemical_formula_weight 674.96
_space_group_IT_number 14
_symmetry_cell_setting monoclinic
_symmetry_Int_Tables_number 14
_symmetry_space_group_name_Hall '-P 2ybc'
_symmetry_space_group_name_H-M 'P 1 21/c 1'
_audit_creation_date 'May 9 2000'
_audit_creation_method 'from TEXRAY.INF file'
_cell_angle_alpha 90
_cell_angle_beta 94.39(1)
_cell_angle_gamma 90
_cell_formula_units_Z 4
_cell_length_a 9.534(2)
_cell_length_b 18.227(2)
_cell_length_c 17.775(2)
_cell_measurement_reflns_used 25
_cell_measurement_temperature 296.2
_cell_measurement_theta_max 13.5
_cell_measurement_theta_min 13.0
_cell_volume 3079.8(8)
_computing_cell_refinement 'Rigaku/AFC Diffractometer Control'
_computing_data_collection 'Rigaku/AFC Diffractometer Control'
_computing_data_reduction teXsan
_computing_publication_material teXsan
_computing_structure_refinement teXsan
_computing_structure_solution SHELXS86
_diffrn_ambient_temperature 296.2
_diffrn_measurement_device_type 'Rigaku AFC7R'
_diffrn_measurement_method \w-2\q
_diffrn_radiation_detector 'scintillation counter'
_diffrn_radiation_monochromator graphite
_diffrn_radiation_source 'Rigaku rotating anode'
_diffrn_radiation_type 'Mo K\a'
_diffrn_radiation_wavelength 0.7107
_diffrn_reflns_av_R_equivalents 0.034
_diffrn_reflns_av_sigmaI/netI 0.102
_diffrn_reflns_limit_h_max 0
_diffrn_reflns_limit_h_min -12
_diffrn_reflns_limit_k_max 23
_diffrn_reflns_limit_k_min 0
_diffrn_reflns_limit_l_max 23
_diffrn_reflns_limit_l_min -23
_diffrn_reflns_number 7489
_diffrn_reflns_reduction_process 'Lp corrections applied'
_diffrn_reflns_theta_max 27.51
_diffrn_reflns_theta_min 2.51
_diffrn_standards_decay_% 2.0
_diffrn_standards_interval_count 150
_diffrn_standards_number 3
_exptl_absorpt_coefficient_mu 0.84
_exptl_absorpt_correction_T_max 1.000
_exptl_absorpt_correction_T_min 0.966
_exptl_absorpt_correction_type none
_exptl_crystal_colour black
_exptl_crystal_density_diffrn 1.456
_exptl_crystal_density_method 'not measured'
_exptl_crystal_description prismatic
_exptl_crystal_F_000 1408
_exptl_crystal_size_max 0.30
_exptl_crystal_size_mid 0.25
_exptl_crystal_size_min 0.20
_refine_diff_density_max 0.29
_refine_diff_density_min -0.24
_refine_ls_extinction_method none
_refine_ls_goodness_of_fit_ref 1.35
_refine_ls_hydrogen_treatment noref
_refine_ls_matrix_type full
_refine_ls_number_constraints 0
_refine_ls_number_parameters 334
_refine_ls_number_reflns 4132
_refine_ls_number_restraints 0
_refine_ls_R_factor_gt 0.036
_refine_ls_shift/su_max 0.008
_refine_ls_shift/su_mean 0.002
_refine_ls_structure_factor_coef F
_refine_ls_weighting_details 'w = 1/[\s^2^(Fo) + 0.0001|Fo|^2^]'
_refine_ls_weighting_scheme calc
_refine_ls_wR_factor_ref 0.040
_reflns_number_gt 4132
_reflns_number_total 7076
_reflns_threshold_expression I>3\s(I)
_cod_data_source_file ic0000348.cif
_cod_data_source_block 2
_cod_original_cell_volume 3079.7(6)
_cod_original_sg_symbol_H-M 'P 21/c '
_cod_original_formula_sum 'C28 H34 S8 Ti '
_cod_database_code 4321425

loop_
_symmetry_equiv_pos_as_xyz
x,y,z
-x,1/2+y,1/2-z
-x,-y,-z
x,1/2-y,1/2+z

loop_
_atom_site_label
_atom_site_type_symbol
_atom_site_fract_x
_atom_site_fract_y
_atom_site_fract_z
_atom_site_U_iso_or_equiv
_atom_site_adp_type
_atom_site_occupancy
Ti(1) Ti 0.62331(6) 0.22772(3) 0.01907(3) 0.0282(1) Uani 1.00
S(1) S 0.39040(8) 0.26755(5) 0.05302(5) 0.0311(2) Uani 1.00
S(2) S 0.51338(9) 0.23523(5) -0.11046(5) 0.0348(2) Uani 1.00
S(3) S 0.2230(1) 0.39107(5) -0.02402(5) 0.0385(2) Uani 1.00
S(4) S 0.3316(1) 0.35901(6) -0.17131(5) 0.0448(3) Uani 1.00
S(5) S 0.0179(1) 0.51583(6) -0.10276(5) 0.0409(3) Uani 1.00
S(6) S 0.1317(1) 0.48593(6) -0.24914(5) 0.0418(3) Uani 1.00
S(7) S -0.2343(1) 0.59304(7) -0.16800(6) 0.0593(3) Uani 1.00
S(8) S -0.0950(1) 0.57318(7) -0.33507(6) 0.0572(3) Uani 1.00
C(1) C 0.3460(3) 0.3192(2) -0.0267(2) 0.0290(8) Uani 1.00
C(2) C 0.3974(3) 0.3052(2) -0.0943(2) 0.0320(9) Uani 1.00
C(3) C 0.2139(4) 0.4093(2) -0.1215(2) 0.0348(9) Uani 1.00
C(4) C 0.1288(3) 0.4610(2) -0.1537(2) 0.0341(9) Uani 1.00
C(5) C -0.0795(4) 0.5476(2) -0.1844(2) 0.0360(9) Uani 1.00
C(6) C -0.0253(4) 0.5355(2) -0.2501(2) 0.037(1) Uani 1.00
C(7) C -0.2629(5) 0.6546(3) -0.2468(2) 0.064(1) Uani 1.00
C(8) C -0.1482(5) 0.6605(2) -0.2986(2) 0.054(1) Uani 1.00
C(9) C 0.8539(4) 0.2757(2) 0.0617(2) 0.045(1) Uani 1.00
C(10) C 0.8273(4) 0.2924(2) -0.0148(2) 0.049(1) Uani 1.00
C(11) C 0.7176(4) 0.3457(2) -0.0216(2) 0.050(1) Uani 1.00
C(12) C 0.6724(4) 0.3572(2) 0.0496(3) 0.047(1) Uani 1.00
C(13) C 0.7515(4) 0.3123(2) 0.1016(2) 0.045(1) Uani 1.00
C(14) C 0.9887(5) 0.2439(3) 0.0978(3) 0.077(2) Uani 1.00
C(15) C 0.9131(5) 0.2699(3) -0.0784(3) 0.085(2) Uani 1.00
C(16) C 0.6838(6) 0.3909(3) -0.0907(3) 0.089(2) Uani 1.00
C(17) C 0.5759(5) 0.4169(2) 0.0720(3) 0.076(2) Uani 1.00
C(18) C 0.7437(5) 0.3157(3) 0.1855(3) 0.070(2) Uani 1.00
C(19) C 0.7471(4) 0.1108(2) 0.0324(2) 0.040(1) Uani 1.00
C(20) C 0.6340(4) 0.1019(2) -0.0227(2) 0.042(1) Uani 1.00
C(21) C 0.5077(4) 0.1085(2) 0.0136(2) 0.039(1) Uani 1.00
C(22) C 0.5446(4) 0.1246(2) 0.0901(2) 0.0357(9) Uani 1.00
C(23) C 0.6922(4) 0.1249(2) 0.1022(2) 0.039(1) Uani 1.00
C(24) C 0.8955(5) 0.0878(3) 0.0200(3) 0.069(2) Uani 1.00
C(25) C 0.6490(6) 0.0772(2) -0.1019(2) 0.068(2) Uani 1.00
C(26) C 0.3638(5) 0.0941(2) -0.0217(3) 0.060(1) Uani 1.00
C(27) C 0.4469(5) 0.1280(2) 0.1523(2) 0.057(1) Uani 1.00
C(28) C 0.7669(5) 0.1221(3) 0.1798(2) 0.063(1) Uani 1.00
H(1) H -0.3453 0.6388 -0.2757 0.0774 Uiso 1.00
H(2) H -0.2782 0.7022 -0.2271 0.0774 Uiso 1.00
H(3) H -0.0689 0.6825 -0.2719 0.0645 Uiso 1.00
H(4) H -0.1798 0.6908 -0.3399 0.0645 Uiso 1.00
H(5) H 0.9673 0.2071 0.1329 0.0928 Uiso 1.00
H(6) H 1.0415 0.2230 0.0600 0.0928 Uiso 1.00
H(7) H 1.0421 0.2817 0.1233 0.0928 Uiso 1.00
H(8) H 0.9806 0.2343 -0.0608 0.1015 Uiso 1.00
H(9) H 0.8529 0.2496 -0.1181 0.1015 Uiso 1.00
H(10) H 0.9600 0.3116 -0.0965 0.1015 Uiso 1.00
H(11) H 0.7635 0.4196 -0.1008 0.1070 Uiso 1.00
H(12) H 0.6597 0.3596 -0.1324 0.1070 Uiso 1.00
H(13) H 0.6068 0.4224 -0.0829 0.1070 Uiso 1.00
H(14) H 0.6277 0.4515 0.1029 0.0909 Uiso 1.00
H(15) H 0.5352 0.4407 0.0281 0.0909 Uiso 1.00
H(16) H 0.5035 0.3963 0.0993 0.0909 Uiso 1.00
H(17) H 0.7713 0.3631 0.2032 0.0844 Uiso 1.00
H(18) H 0.6500 0.3062 0.1975 0.0844 Uiso 1.00
H(19) H 0.8050 0.2799 0.2090 0.0844 Uiso 1.00
H(20) H 0.8974 0.0367 0.0093 0.0830 Uiso 1.00
H(21) H 0.9277 0.1143 -0.0214 0.0830 Uiso 1.00
H(22) H 0.9550 0.0978 0.0641 0.0830 Uiso 1.00
H(23) H 0.5588 0.0748 -0.1284 0.0821 Uiso 1.00
H(24) H 0.7062 0.1111 -0.1262 0.0821 Uiso 1.00
H(25) H 0.6916 0.0301 -0.1013 0.0821 Uiso 1.00
H(26) H 0.2967 0.1028 0.0141 0.0718 Uiso 1.00
H(27) H 0.3454 0.1257 -0.0638 0.0718 Uiso 1.00
H(28) H 0.3573 0.0445 -0.0381 0.0718 Uiso 1.00
H(29) H 0.4631 0.1721 0.1801 0.0687 Uiso 1.00
H(30) H 0.3523 0.1270 0.1312 0.0687 Uiso 1.00
H(31) H 0.4634 0.0871 0.1849 0.0687 Uiso 1.00
H(32) H 0.7414 0.0784 0.2046 0.0754 Uiso 1.00
H(33) H 0.8657 0.1226 0.1758 0.0754 Uiso 1.00
H(34) H 0.7407 0.1634 0.2081 0.0754 Uiso 1.00

loop_
_atom_site_aniso_label
_atom_site_aniso_U_11
_atom_site_aniso_U_22
_atom_site_aniso_U_33
_atom_site_aniso_U_12
_atom_site_aniso_U_13
_atom_site_aniso_U_23
Ti(1) 0.0271(3) 0.0253(3) 0.0320(3) 0.0012(2) -0.0001(2) -0.0018(2)
S(1) 0.0304(4) 0.0309(4) 0.0318(4) 0.0040(4) 0.0025(3) 0.0052(4)
S(2) 0.0414(5) 0.0316(4) 0.0311(4) 0.0050(4) 0.0004(3) -0.0024(4)
S(3) 0.0405(5) 0.0427(5) 0.0323(4) 0.0140(4) 0.0020(4) 0.0055(4)
S(4) 0.0562(6) 0.0467(6) 0.0317(5) 0.0174(5) 0.0052(4) 0.0081(4)
S(5) 0.0417(5) 0.0502(6) 0.0304(5) 0.0124(4) -0.0005(4) 0.0066(4)
S(6) 0.0452(5) 0.0468(6) 0.0334(5) 0.0118(4) 0.0033(4) 0.0069(4)
S(7) 0.0489(6) 0.0770(8) 0.0531(6) 0.0281(6) 0.0120(5) 0.0228(6)
S(8) 0.0762(8) 0.0629(7) 0.0305(5) 0.0259(6) -0.0084(5) 0.0057(5)
C(1) 0.029(2) 0.027(2) 0.030(2) 0.002(1) -0.003(1) 0.002(1)
C(2) 0.034(2) 0.031(2) 0.030(2) 0.002(1) -0.002(1) 0.003(1)
C(3) 0.036(2) 0.034(2) 0.034(2) 0.002(1) 0.000(1) 0.006(1)
C(4) 0.033(2) 0.038(2) 0.030(2) 0.003(2) -0.001(1) 0.003(1)
C(5) 0.037(2) 0.038(2) 0.032(2) 0.006(2) -0.004(1) 0.010(2)
C(6) 0.037(2) 0.043(2) 0.032(2) 0.008(2) -0.005(1) 0.004(2)
C(7) 0.068(3) 0.076(3) 0.049(2) 0.038(3) 0.001(2) 0.016(2)
C(8) 0.073(3) 0.047(2) 0.041(2) 0.013(2) -0.005(2) 0.011(2)
C(9) 0.029(2) 0.040(2) 0.065(3) -0.004(2) -0.005(2) -0.008(2)
C(10) 0.036(2) 0.052(2) 0.058(2) -0.015(2) 0.011(2) -0.005(2)
C(11) 0.043(2) 0.039(2) 0.065(3) -0.018(2) -0.008(2) 0.011(2)
C(12) 0.036(2) 0.031(2) 0.074(3) -0.007(2) -0.002(2) -0.008(2)
C(13) 0.040(2) 0.039(2) 0.053(2) -0.009(2) -0.008(2) -0.012(2)
C(14) 0.040(2) 0.070(3) 0.118(5) 0.000(2) -0.021(3) -0.011(3)
C(15) 0.068(3) 0.101(4) 0.091(4) -0.027(3) 0.042(3) -0.025(3)
C(16) 0.085(4) 0.072(4) 0.107(4) -0.040(3) -0.016(3) 0.038(3)
C(17) 0.050(3) 0.037(2) 0.138(5) 0.000(2) -0.009(3) -0.024(3)
C(18) 0.083(4) 0.068(3) 0.058(3) -0.013(3) -0.004(2) -0.020(3)
C(19) 0.046(2) 0.029(2) 0.047(2) 0.011(2) 0.008(2) 0.003(2)
C(20) 0.063(3) 0.025(2) 0.039(2) 0.005(2) 0.007(2) -0.001(1)
C(21) 0.047(2) 0.026(2) 0.042(2) -0.003(2) -0.008(2) 0.005(2)
C(22) 0.045(2) 0.026(2) 0.036(2) 0.006(1) 0.005(2) 0.005(1)
C(23) 0.046(2) 0.032(2) 0.038(2) 0.006(2) -0.004(2) 0.001(1)
C(24) 0.058(3) 0.059(3) 0.092(4) 0.021(2) 0.022(3) 0.001(3)
C(25) 0.120(4) 0.039(2) 0.046(2) 0.019(3) 0.007(3) -0.008(2)
C(26) 0.063(3) 0.041(2) 0.071(3) -0.018(2) -0.023(2) 0.012(2)
C(27) 0.073(3) 0.048(3) 0.055(3) 0.009(2) 0.028(2) 0.018(2)
C(28) 0.081(3) 0.057(3) 0.047(2) 0.009(3) -0.014(2) 0.006(2)

loop_
_atom_type_symbol
_atom_type_description
_atom_type_scat_dispersion_real
_atom_type_scat_dispersion_imag
_atom_type_scat_source
C C 0.003 0.002
;International Tables for Crystallography
(1992, Vol. C, Tables 4.2.6.8 and 6.1.1.1)
;
H H 0.000 0.000
;International Tables for Crystallography
(1992, Vol. C, Table 6.1.1.2)
;
S S 0.125 0.123
;International Tables for Crystallography
(1992, Vol. C, Tables 4.2.6.8 and 6.1.1.1)
;
Ti Ti 0.278 0.446
;International Tables for Crystallography
(1992, Vol. C, Tables 4.2.6.8 and 6.1.1.1)
;

loop_
_geom_angle_atom_site_label_1
_geom_angle_atom_site_label_2
_geom_angle_atom_site_label_3
_geom_angle
_geom_angle_site_symmetry_1
_geom_angle_site_symmetry_2
_geom_angle_site_symmetry_3
S(1) Ti(1) S(2) 83.40(3) 1_555 1_555 1_555
S(1) Ti(1) C(9) 129.05(10) 1_555 1_555 1_555
S(1) Ti(1) C(10) 133.2(1) 1_555 1_555 1_555
S(1) Ti(1) C(11) 99.9(1) 1_555 1_555 1_555
S(1) Ti(1) C(12) 79.77(9) 1_555 1_555 1_555
S(1) Ti(1) C(13) 95.03(10) 1_555 1_555 1_555
S(1) Ti(1) C(19) 132.42(9) 1_555 1_555 1_555
S(1) Ti(1) C(20) 114.6(1) 1_555 1_555 1_555
S(1) Ti(1) C(21) 81.86(10) 1_555 1_555 1_555
S(1) Ti(1) C(22) 77.22(9) 1_555 1_555 1_555
S(1) Ti(1) C(23) 106.51(9) 1_555 1_555 1_555
S(2) Ti(1) C(9) 125.6(1) 1_555 1_555 1_555
S(2) Ti(1) C(10) 91.9(1) 1_555 1_555 1_555
S(2) Ti(1) C(11) 79.35(10) 1_555 1_555 1_555
S(2) Ti(1) C(12) 102.3(1) 1_555 1_555 1_555
S(2) Ti(1) C(13) 134.2(1) 1_555 1_555 1_555
S(2) Ti(1) C(19) 107.93(9) 1_555 1_555 1_555
S(2) Ti(1) C(20) 77.89(9) 1_555 1_555 1_555
S(2) Ti(1) C(21) 81.57(9) 1_555 1_555 1_555
S(2) Ti(1) C(22) 113.93(9) 1_555 1_555 1_555
S(2) Ti(1) C(23) 133.16(9) 1_555 1_555 1_555
Ti(1) S(1) C(1) 97.4(1) 1_555 1_555 1_555
Ti(1) S(2) C(2) 96.8(1) 1_555 1_555 1_555
C(1) S(3) C(3) 95.5(2) 1_555 1_555 1_555
C(2) S(4) C(3) 95.9(2) 1_555 1_555 1_555
C(4) S(5) C(5) 93.6(2) 1_555 1_555 1_555
C(4) S(6) C(6) 93.8(2) 1_555 1_555 1_555
C(5) S(7) C(7) 104.3(2) 1_555 1_555 1_555
C(6) S(8) C(8) 97.8(2) 1_555 1_555 1_555
S(1) C(1) C(2) 122.8(3) 1_555 1_555 1_555
S(3) C(1) C(2) 116.8(2) 1_555 1_555 1_555
S(2) C(2) C(1) 124.5(3) 1_555 1_555 1_555
S(4) C(2) C(1) 116.9(3) 1_555 1_555 1_555
S(3) C(3) S(4) 114.6(2) 1_555 1_555 1_555
S(3) C(3) C(4) 122.4(3) 1_555 1_555 1_555
S(4) C(3) C(4) 122.9(3) 1_555 1_555 1_555
S(5) C(4) S(6) 113.9(2) 1_555 1_555 1_555
S(5) C(4) C(3) 123.2(3) 1_555 1_555 1_555
S(6) C(4) C(3) 122.7(3) 1_555 1_555 1_555
S(5) C(5) C(6) 116.9(3) 1_555 1_555 1_555
S(7) C(5) C(6) 128.2(3) 1_555 1_555 1_555
S(6) C(6) C(5) 117.9(3) 1_555 1_555 1_555
S(8) C(6) C(5) 123.1(3) 1_555 1_555 1_555
S(7) C(7) C(8) 116.9(3) 1_555 1_555 1_555
S(8) C(8) C(7) 113.5(3) 1_555 1_555 1_555
C(10) C(9) C(13) 107.7(3) 1_555 1_555 1_555
C(10) C(9) C(14) 125.7(4) 1_555 1_555 1_555
C(13) C(9) C(14) 124.4(4) 1_555 1_555 1_555
C(9) C(10) C(11) 108.0(4) 1_555 1_555 1_555
C(9) C(10) C(15) 127.1(4) 1_555 1_555 1_555
C(11) C(10) C(15) 124.1(4) 1_555 1_555 1_555
C(10) C(11) C(12) 107.6(4) 1_555 1_555 1_555
C(10) C(11) C(16) 123.8(5) 1_555 1_555 1_555
C(12) C(11) C(16) 127.3(5) 1_555 1_555 1_555
C(11) C(12) C(13) 108.9(4) 1_555 1_555 1_555
C(11) C(12) C(17) 126.4(4) 1_555 1_555 1_555
C(13) C(12) C(17) 123.7(4) 1_555 1_555 1_555
C(9) C(13) C(12) 107.4(4) 1_555 1_555 1_555
C(9) C(13) C(18) 127.3(4) 1_555 1_555 1_555
C(12) C(13) C(18) 124.3(4) 1_555 1_555 1_555
C(20) C(19) C(23) 108.5(3) 1_555 1_555 1_555
C(20) C(19) C(24) 122.9(4) 1_555 1_555 1_555
C(23) C(19) C(24) 126.6(4) 1_555 1_555 1_555
C(19) C(20) C(21) 107.8(3) 1_555 1_555 1_555
C(19) C(20) C(25) 124.4(4) 1_555 1_555 1_555
C(21) C(20) C(25) 127.0(4) 1_555 1_555 1_555
C(20) C(21) C(22) 107.5(3) 1_555 1_555 1_555
C(20) C(21) C(26) 125.6(4) 1_555 1_555 1_555
C(22) C(21) C(26) 126.8(4) 1_555 1_555 1_555
C(21) C(22) C(23) 108.7(3) 1_555 1_555 1_555
C(21) C(22) C(27) 126.6(4) 1_555 1_555 1_555
C(23) C(22) C(27) 123.9(4) 1_555 1_555 1_555
C(19) C(23) C(22) 107.4(3) 1_555 1_555 1_555
C(19) C(23) C(28) 128.4(4) 1_555 1_555 1_555
C(22) C(23) C(28) 122.5(4) 1_555 1_555 1_555

loop_
_geom_bond_atom_site_label_1
_geom_bond_atom_site_label_2
_geom_bond_distance
_geom_bond_site_symmetry_1
_geom_bond_site_symmetry_2
Ti(1) S(1) 2.455(1) 1_555 1_555
Ti(1) S(2) 2.459(1) 1_555 1_555
Ti(1) C(9) 2.432(3) 1_555 1_555
Ti(1) C(10) 2.390(4) 1_555 1_555
Ti(1) C(11) 2.460(4) 1_555 1_555
Ti(1) C(12) 2.458(4) 1_555 1_555
Ti(1) C(13) 2.398(4) 1_555 1_555
Ti(1) C(19) 2.439(3) 1_555 1_555
Ti(1) C(20) 2.415(4) 1_555 1_555
Ti(1) C(21) 2.435(4) 1_555 1_555
Ti(1) C(22) 2.416(3) 1_555 1_555
Ti(1) C(23) 2.445(4) 1_555 1_555
S(1) C(1) 1.727(3) 1_555 1_555
S(2) C(2) 1.726(3) 1_555 1_555
S(3) C(1) 1.761(3) 1_555 1_555
S(3) C(3) 1.759(3) 1_555 1_555
S(4) C(2) 1.760(3) 1_555 1_555
S(4) C(3) 1.743(4) 1_555 1_555
S(5) C(4) 1.756(4) 1_555 1_555
S(5) C(5) 1.760(3) 1_555 1_555
S(6) C(4) 1.758(3) 1_555 1_555
S(6) C(6) 1.747(3) 1_555 1_555
S(7) C(5) 1.736(4) 1_555 1_555
S(7) C(7) 1.799(4) 1_555 1_555
S(8) C(6) 1.744(3) 1_555 1_555
S(8) C(8) 1.805(4) 1_555 1_555
C(1) C(2) 1.356(4) 1_555 1_555
C(3) C(4) 1.343(4) 1_555 1_555
C(5) C(6) 1.330(5) 1_555 1_555
C(7) C(8) 1.487(6) 1_555 1_555
C(9) C(10) 1.397(5) 1_555 1_555
C(9) C(13) 1.417(5) 1_555 1_555
C(9) C(14) 1.508(5) 1_555 1_555
C(10) C(11) 1.425(6) 1_555 1_555
C(10) C(15) 1.502(6) 1_555 1_555
C(11) C(12) 1.384(6) 1_555 1_555
C(11) C(16) 1.494(6) 1_555 1_555
C(12) C(13) 1.409(5) 1_555 1_555
C(12) C(17) 1.499(6) 1_555 1_555
C(13) C(18) 1.501(6) 1_555 1_555
C(19) C(20) 1.409(5) 1_555 1_555
C(19) C(23) 1.407(5) 1_555 1_555
C(19) C(24) 1.508(5) 1_555 1_555
C(20) C(21) 1.414(5) 1_555 1_555
C(20) C(25) 1.495(5) 1_555 1_555
C(21) C(22) 1.409(5) 1_555 1_555
C(21) C(26) 1.488(5) 1_555 1_555
C(22) C(23) 1.407(5) 1_555 1_555
C(22) C(27) 1.500(5) 1_555 1_555
C(23) C(28) 1.504(5) 1_555 1_555

loop_
_geom_contact_atom_site_label_1
_geom_contact_atom_site_label_2
_geom_contact_distance
_geom_contact_site_symmetry_1
_geom_contact_site_symmetry_2
S(1) S(7) 3.649(2) 1_555 3_565
S(3) S(7) 3.419(1) 1_555 3_565

loop_
_geom_torsion_atom_site_label_1
_geom_torsion_atom_site_label_2
_geom_torsion_atom_site_label_3
_geom_torsion_atom_site_label_4
_geom_torsion
_geom_torsion_site_symmetry_1
_geom_torsion_site_symmetry_2
_geom_torsion_site_symmetry_3
_geom_torsion_site_symmetry_4
S(3) C(3) C(4) S(5) -0.1(5) 1_555 1_555 1_555 1_555
S(3) C(3) C(4) S(6) 173.5(2) 1_555 1_555 1_555 1_555
S(7) C(7) C(8) S(8) 54.0(4) 1_555 1_555 1_555 1_555
C(5) S(7) C(7) C(8) -7.7(4) 1_555 1_555 1_555 1_555
C(5) C(6) S(8) C(8) 35.7(4) 1_555 1_555 1_555 1_555
C(6) S(8) C(8) C(7) -66.0(3) 1_555 1_555 1_555 1_555
